data_7200957
loop_
_publ_author_name
'Callear, Samantha K.'
'Hursthouse, Michael B.'
'Threlfall, Terence L.'

_publ_section_title
;
 Co-crystallisation of organic \a,\w-dicarboxylic acids with the cyclic
 amides 2-pyrrolidinone and 2-imidazolidinone
;
_journal_issue 8
_journal_name_full CrystEngComm
_journal_page_first 1609
_journal_paper_doi 10.1039/b901453e
_journal_volume 11
_journal_year 2009
_chemical_formula_sum 'C7 H12 N2 O7'
_chemical_formula_weight 236.19
_chemical_name_systematic
;
9
;
_space_group_IT_number 19
_symmetry_cell_setting orthorhombic
_symmetry_space_group_name_Hall 'P 2ac 2ab'
_symmetry_space_group_name_H-M 'P 21 21 21'
_atom_sites_solution_hydrogens geom
_atom_sites_solution_primary direct
_atom_sites_solution_secondary difmap
_audit_creation_method SHELXL-97
_cell_angle_alpha 90.00
_cell_angle_beta 90.00
_cell_angle_gamma 90.00
_cell_formula_units_Z 4
_cell_length_a 5.3880(13)
_cell_length_b 9.921(3)
_cell_length_c 18.265(5)
_cell_measurement_reflns_used 969
_cell_measurement_temperature 120(2)
_cell_measurement_theta_max 29.10
_cell_measurement_theta_min 2.26
_cell_volume 976.3(5)
_computing_cell_refinement 'Bruker SAINT'
_computing_data_collection 'Bruker APEX2'
_computing_data_reduction 'Bruker SAINT'
_computing_structure_refinement 'SHELXL-97 (Sheldrick, 2008)'
_diffrn_ambient_temperature 120(2)
_diffrn_measured_fraction_theta_full 0.977
_diffrn_measured_fraction_theta_max 0.977
_diffrn_measurement_device_type 'Bruker SMART APEX2 CCD diffractometer'
_diffrn_measurement_method 'fine-slice \w scans'
_diffrn_radiation_monochromator 'silicon 111'
_diffrn_radiation_source 'Daresbury SRS station 9.8'
_diffrn_radiation_type synchrotron
_diffrn_radiation_wavelength 0.6895
_diffrn_reflns_av_R_equivalents 0.0419
_diffrn_reflns_av_sigmaI/netI 0.0258
_diffrn_reflns_limit_h_max 6
_diffrn_reflns_limit_h_min -6
_diffrn_reflns_limit_k_max 12
_diffrn_reflns_limit_k_min -12
_diffrn_reflns_limit_l_max 23
_diffrn_reflns_limit_l_min -23
_diffrn_reflns_number 8329
_diffrn_reflns_theta_full 26.59
_diffrn_reflns_theta_max 26.59
_diffrn_reflns_theta_min 2.94
_diffrn_standards_decay_% 5
_diffrn_standards_number 0
_exptl_absorpt_coefficient_mu 0.145
_exptl_absorpt_correction_type none
_exptl_crystal_colour colourless
_exptl_crystal_density_diffrn 1.607
_exptl_crystal_density_method 'not measured'
_exptl_crystal_description block
_exptl_crystal_F_000 496
_exptl_crystal_size_max 0.13
_exptl_crystal_size_mid 0.06
_exptl_crystal_size_min 0.05
_refine_diff_density_max 0.341
_refine_diff_density_min -0.172
_refine_diff_density_rms 0.041
_refine_ls_abs_structure_details 'Flack H D (1983), Acta Cryst. A39, 876-881'
_refine_ls_abs_structure_Flack -10(10)
_refine_ls_extinction_method none
_refine_ls_goodness_of_fit_ref 1.060
_refine_ls_hydrogen_treatment constr
_refine_ls_matrix_type full
_refine_ls_number_parameters 153
_refine_ls_number_reflns 1290
_refine_ls_number_restraints 0
_refine_ls_restrained_S_all 1.060
_refine_ls_R_factor_all 0.0318
_refine_ls_R_factor_gt 0.0307
_refine_ls_shift/su_max 0.001
_refine_ls_shift/su_mean 0.000
_refine_ls_structure_factor_coef Fsqd
_refine_ls_weighting_details 'calc w=1/[\s^2^(Fo^2^)+(0.0518P)^2^+0.2244P] where P=(Fo^2^+2Fc^2^)/3'
_refine_ls_weighting_scheme calc
_refine_ls_wR_factor_gt 0.0825
_refine_ls_wR_factor_ref 0.0836
_reflns_number_gt 1245
_reflns_number_total 1290
_reflns_threshold_expression >2\s(I)
_cod_data_source_file b901453e.txt
_cod_data_source_block ssg0307
_cod_original_sg_symbol_H-M P212121
_cod_database_code 7200957

loop_
_symmetry_equiv_pos_as_xyz
'x, y, z'
'-x+1/2, -y, z+1/2'
'-x, y+1/2, -z+1/2'
'x+1/2, -y+1/2, -z'

loop_
_atom_site_label
_atom_site_type_symbol
_atom_site_fract_x
_atom_site_fract_y
_atom_site_fract_z
_atom_site_U_iso_or_equiv
_atom_site_adp_type
_atom_site_occupancy
_atom_site_symmetry_multiplicity
_atom_site_calc_flag
_atom_site_refinement_flags
_atom_site_disorder_assembly
_atom_site_disorder_group
C1 C 1.1160(3) 0.60651(18) -0.05341(9) 0.0173(4) Uani 1 1 d . . .
C2 C 1.1370(3) 0.52683(18) 0.01826(9) 0.0167(4) Uani 1 1 d . . .
H2 H 1.1056 0.5913 0.0593 0.020 Uiso 1 1 calc R . .
C3 C 1.4075(4) 0.48047(18) 0.02432(9) 0.0176(4) Uani 1 1 d . . .
H3 H 1.5194 0.5605 0.0287 0.021 Uiso 1 1 calc R . .
C4 C 1.4361(3) 0.39043(18) 0.09143(9) 0.0180(4) Uani 1 1 d . . .
O1A O 1.2387(3) 0.70661(13) -0.06446(7) 0.0235(3) Uani 1 1 d . . .
O1B O 0.9569(3) 0.55301(13) -0.10011(7) 0.0228(3) Uani 1 1 d . . .
H1 H 0.9611 0.5961 -0.1397 0.052(8) Uiso 1 1 calc R . .
O2 O 0.9673(2) 0.42009(12) 0.02580(7) 0.0189(3) Uani 1 1 d . . .
H2O H 1.0068 0.3573 -0.0028 0.028 Uiso 1 1 calc R . .
O3 O 1.4626(2) 0.40865(15) -0.04033(7) 0.0219(3) Uani 1 1 d . . .
H3O H 1.6172 0.4055 -0.0462 0.033 Uiso 1 1 calc R . .
O4A O 1.4162(3) 0.45956(13) 0.15306(7) 0.0227(3) Uani 1 1 d . . .
H4 H 1.4485 0.4090 0.1887 0.036(7) Uiso 1 1 calc R . .
O4B O 1.4731(3) 0.27019(12) 0.08848(7) 0.0221(3) Uani 1 1 d . . .
C22 C 0.7533(3) 0.24990(18) 0.26385(9) 0.0184(3) Uani 1 1 d . . .
C24 C 1.0941(4) 0.11550(19) 0.29050(10) 0.0230(4) Uani 1 1 d . . .
H24A H 1.0601 0.0342 0.3203 0.028 Uiso 1 1 calc R . .
H24B H 1.2722 0.1390 0.2945 0.028 Uiso 1 1 calc R . .
C25 C 1.0165(4) 0.0951(2) 0.21039(11) 0.0316(5) Uani 1 1 d . . .
H25A H 1.1395 0.1349 0.1764 0.038 Uiso 1 1 calc R . .
H25B H 0.9957 -0.0017 0.1988 0.038 Uiso 1 1 calc R . .
N21 N 0.7804(3) 0.16654(17) 0.20687(8) 0.0251(4) Uani 1 1 d . . .
H21 H 0.6700 0.1561 0.1718 0.073(11) Uiso 1 1 calc R . .
N23 N 0.9358(3) 0.22816(16) 0.31232(8) 0.0244(4) Uani 1 1 d . . .
H23 H 0.9577 0.2759 0.3524 0.039(7) Uiso 1 1 calc R . .
O22 O 0.5820(2) 0.33567(13) 0.27099(7) 0.0221(3) Uani 1 1 d . . .

loop_
_atom_site_aniso_label
_atom_site_aniso_U_11
_atom_site_aniso_U_22
_atom_site_aniso_U_33
_atom_site_aniso_U_23
_atom_site_aniso_U_13
_atom_site_aniso_U_12
C1 0.0142(8) 0.0218(8) 0.0160(7) 0.0004(6) 0.0019(6) 0.0038(7)
C2 0.0145(8) 0.0209(8) 0.0148(7) -0.0002(6) -0.0004(6) 0.0002(7)
C3 0.0149(8) 0.0218(8) 0.0161(8) 0.0000(7) -0.0010(6) 0.0000(7)
C4 0.0124(8) 0.0240(8) 0.0174(7) 0.0005(6) -0.0022(7) -0.0008(7)
O1A 0.0243(7) 0.0241(6) 0.0221(6) 0.0049(5) 0.0003(6) -0.0026(6)
O1B 0.0240(7) 0.0279(6) 0.0164(6) 0.0037(5) -0.0052(5) -0.0018(6)
O2 0.0155(6) 0.0202(6) 0.0209(6) 0.0002(5) 0.0012(5) -0.0012(5)
O3 0.0148(6) 0.0334(7) 0.0175(6) -0.0014(5) 0.0024(5) 0.0043(6)
O4A 0.0269(7) 0.0243(6) 0.0169(6) -0.0011(5) -0.0057(5) 0.0043(6)
O4B 0.0234(7) 0.0224(6) 0.0204(6) -0.0001(5) -0.0036(5) 0.0040(6)
C22 0.0192(8) 0.0205(8) 0.0156(7) 0.0022(6) 0.0005(7) -0.0019(7)
C24 0.0184(9) 0.0276(9) 0.0230(8) 0.0018(7) -0.0025(7) 0.0028(8)
C25 0.0331(11) 0.0380(11) 0.0238(9) -0.0052(8) -0.0053(8) 0.0173(10)
N21 0.0257(8) 0.0304(8) 0.0192(7) -0.0058(6) -0.0052(6) 0.0090(8)
N23 0.0265(8) 0.0266(7) 0.0200(7) -0.0036(6) -0.0066(7) 0.0043(7)
O22 0.0225(6) 0.0275(6) 0.0164(5) -0.0011(5) -0.0004(5) 0.0054(6)

loop_
_atom_type_symbol
_atom_type_description
_atom_type_scat_dispersion_real
_atom_type_scat_dispersion_imag
_atom_type_scat_source
C C 0.0033 0.0000 'International Tables Vol C Tables 4.2.6.8 and 6.1.1.4'
H H 0.0000 0.0000 'International Tables Vol C Tables 4.2.6.8 and 6.1.1.4'
N N 0.0061 0.0000 'International Tables Vol C Tables 4.2.6.8 and 6.1.1.4'
O O 0.0106 0.0000 'International Tables Vol C Tables 4.2.6.8 and 6.1.1.4'

loop_
_geom_angle_atom_site_label_1
_geom_angle_atom_site_label_2
_geom_angle_atom_site_label_3
_geom_angle
_geom_angle_site_symmetry_1
_geom_angle_site_symmetry_3
_geom_angle_publ_flag
O1A C1 O1B 125.23(16) . . ?
O1A C1 C2 121.69(16) . . ?
O1B C1 C2 113.08(15) . . ?
O2 C2 C3 112.67(14) . . ?
O2 C2 C1 115.09(15) . . ?
C3 C2 C1 106.65(14) . . ?
O2 C2 H2 107.4 . . ?
C3 C2 H2 107.4 . . ?
C1 C2 H2 107.4 . . ?
O3 C3 C4 110.84(15) . . ?
O3 C3 C2 106.94(14) . . ?
C4 C3 C2 109.26(14) . . ?
O3 C3 H3 109.9 . . ?
C4 C3 H3 109.9 . . ?
C2 C3 H3 109.9 . . ?
O4B C4 O4A 124.21(16) . . ?
O4B C4 C3 123.93(16) . . ?
O4A C4 C3 111.86(15) . . ?
C1 O1B H1 109.5 . . ?
C2 O2 H2O 109.5 . . ?
C3 O3 H3O 109.5 . . ?
C4 O4A H4 109.5 . . ?
O22 C22 N21 125.24(16) . . ?
O22 C22 N23 125.22(16) . . ?
N21 C22 N23 109.54(16) . . ?
N23 C24 C25 101.64(15) . . ?
N23 C24 H24A 111.4 . . ?
C25 C24 H24A 111.4 . . ?
N23 C24 H24B 111.4 . . ?
C25 C24 H24B 111.4 . . ?
H24A C24 H24B 109.3 . . ?
N21 C25 C24 102.46(15) . . ?
N21 C25 H25A 111.3 . . ?
C24 C25 H25A 111.3 . . ?
N21 C25 H25B 111.3 . . ?
C24 C25 H25B 111.3 . . ?
H25A C25 H25B 109.2 . . ?
C22 N21 C25 111.18(15) . . ?
C22 N21 H21 124.4 . . ?
C25 N21 H21 124.4 . . ?
C22 N23 C24 111.78(15) . . ?
C22 N23 H23 124.1 . . ?
C24 N23 H23 124.1 . . ?

loop_
_geom_bond_atom_site_label_1
_geom_bond_atom_site_label_2
_geom_bond_distance
_geom_bond_site_symmetry_2
_geom_bond_publ_flag
C1 O1A 1.210(2) . ?
C1 O1B 1.321(2) . ?
C1 C2 1.533(2) . ?
C2 O2 1.406(2) . ?
C2 C3 1.533(2) . ?
C2 H2 1.0000 . ?
C3 O3 1.411(2) . ?
C3 C4 1.525(2) . ?
C3 H3 1.0000 . ?
C4 O4B 1.211(2) . ?
C4 O4A 1.323(2) . ?
O1B H1 0.8400 . ?
O2 H2O 0.8400 . ?
O3 H3O 0.8400 . ?
O4A H4 0.8400 . ?
C22 O22 1.262(2) . ?
C22 N21 1.337(2) . ?
C22 N23 1.341(2) . ?
C24 N23 1.461(2) . ?
C24 C25 1.535(3) . ?
C24 H24A 0.9900 . ?
C24 H24B 0.9900 . ?
C25 N21 1.458(3) . ?
C25 H25A 0.9900 . ?
C25 H25B 0.9900 . ?
N21 H21 0.8800 . ?
N23 H23 0.8800 . ?

loop_
_geom_hbond_atom_site_label_D
_geom_hbond_atom_site_label_H
_geom_hbond_atom_site_label_A
_geom_hbond_distance_DH
_geom_hbond_distance_HA
_geom_hbond_distance_DA
_geom_hbond_angle_DHA
_geom_hbond_site_symmetry_A
O1B H1 O22 0.84 1.78 2.6090(18) 167.9 2_664
O2 H2O O4B 0.84 2.02 2.8145(18) 157.3 4_455
O3 H3O O2 0.84 2.30 2.977(2) 137.5 1_655
O3 H3O O1B 0.84 2.54 3.215(2) 137.9 1_655
O4A H4 O22 0.84 1.82 2.6359(18) 164.1 1_655
N21 H21 O4B 0.88 2.17 2.911(2) 141.1 1_455
N23 H23 O1A 0.88 2.24 2.926(2) 134.7 2_765

loop_
_cod_related_entry_id
_cod_related_entry_database
_cod_related_entry_code
1 ChemSpider 30653587
